data_4110057
loop_
_publ_author_name
'Masakazu Hirotsu'
'Philip P. Fontaine'
'Peter Y. Zavalij'
'Lawrence R. Sita'

_publ_section_title
;
 Extreme N\\tbN Bond Elongation and Facile N-Atom Functionalization
 Reactions within Two Structurally Versatile New Families of Group 4
 Bimetallic "Side-on-Bridged" Dinitrogen Complexes for Zirconium and
 Hafnium
;
_journal_name_full 'Journal of the American Chemical Society'
_journal_page_first 12690
_journal_page_last 12692
_journal_paper_doi 10.1021/ja0752989
_journal_volume 129
_journal_year 2007
_chemical_formula_moiety 'C38 H70 Hf2 N8'
_chemical_formula_sum 'C38 H70 Hf2 N8'
_chemical_formula_weight 996.00
_chemical_name_common cmpd_2
_chemical_name_systematic ?
_space_group_IT_number 14
_symmetry_cell_setting monoclinic
_symmetry_space_group_name_Hall '-P 2ybc'
_symmetry_space_group_name_H-M 'P 1 21/c 1'
_atom_sites_solution_hydrogens geom
_atom_sites_solution_primary direct
_atom_sites_solution_secondary difmap
_audit_creation_method 'SHELXL-97 & ZCIF'
_cell_angle_alpha 90.00
_cell_angle_beta 96.8420(10)
_cell_angle_gamma 90.00
_cell_formula_units_Z 4
_cell_length_a 10.3346(6)
_cell_length_b 17.8529(11)
_cell_length_c 23.6247(14)
_cell_measurement_reflns_used 8835
_cell_measurement_temperature 220(2)
_cell_measurement_theta_max 29.0
_cell_measurement_theta_min 2.3
_cell_volume 4327.8(4)
_computing_cell_refinement 'SAINT (Bruker, 1999)'
_computing_data_collection 'SMART (Bruker, 1999)'
_computing_data_reduction SAINT
_computing_molecular_graphics 'XSHEL (Bruker, 1999)'
_computing_publication_material SHELXL-97
_computing_structure_refinement 'SHELXL-97 (Sheldrick, 1997)'
_computing_structure_solution 'SHELXS-97 (Sheldrick, 1990)'
_diffrn_ambient_temperature 220(2)
_diffrn_detector 'CCD area detector'
_diffrn_detector_area_resol_mean 8.33
_diffrn_detector_type 'Bruker Smart1000'
_diffrn_measured_fraction_theta_full 0.992
_diffrn_measured_fraction_theta_max 0.992
_diffrn_measurement_details 366,366,313
_diffrn_measurement_device_type 'three-circle diffractometer'
_diffrn_measurement_method '\w and \f scans'
_diffrn_measurement_specimen_support 'glass capillary'
_diffrn_orient_matrix_type standard
_diffrn_orient_matrix_UB_11 0.0179993
_diffrn_orient_matrix_UB_12 0.0152142
_diffrn_orient_matrix_UB_13 0.0409188
_diffrn_orient_matrix_UB_21 -0.0956692
_diffrn_orient_matrix_UB_22 0.0054490
_diffrn_orient_matrix_UB_23 0.0019574
_diffrn_orient_matrix_UB_31 -0.0045891
_diffrn_orient_matrix_UB_32 -0.0536309
_diffrn_orient_matrix_UB_33 0.0118034
_diffrn_radiation_monochromator graphite
_diffrn_radiation_source 'fine-focus sealed tube'
_diffrn_radiation_type MoK\a
_diffrn_radiation_wavelength 0.71073
_diffrn_reflns_av_R_equivalents 0.0245
_diffrn_reflns_av_sigmaI/netI 0.0248
_diffrn_reflns_limit_h_max 13
_diffrn_reflns_limit_h_min -12
_diffrn_reflns_limit_k_max 23
_diffrn_reflns_limit_k_min -23
_diffrn_reflns_limit_l_max 30
_diffrn_reflns_limit_l_min -30
_diffrn_reflns_number 31201
_diffrn_reflns_theta_full 27.50
_diffrn_reflns_theta_max 27.50
_diffrn_reflns_theta_min 2.29
_diffrn_source_current 30
_diffrn_source_voltage 50
_diffrn_standards_decay_% 0
_exptl_absorpt_coefficient_mu 4.828
_exptl_absorpt_correction_T_max 0.440
_exptl_absorpt_correction_T_min 0.137
_exptl_absorpt_correction_type multi-scan
_exptl_absorpt_process_details 'SADABS (Sheldrick, 1996)'
_exptl_crystal_colour black
_exptl_crystal_density_diffrn 1.529
_exptl_crystal_density_method not-measured
_exptl_crystal_description prism
_exptl_crystal_F_000 1992
_exptl_crystal_id cmpd_2
_exptl_crystal_size_max 0.45
_exptl_crystal_size_mid 0.33
_exptl_crystal_size_min 0.17
_refine_diff_density_max 1.606
_refine_diff_density_min -1.115
_refine_diff_density_rms 0.113
_refine_ls_extinction_coef 0.00046(3)
_refine_ls_extinction_expression Fc^*^=kFc[1+0.001xFc^2^\l^3^/sin(2\q)]^-1/4^
_refine_ls_extinction_method SHELXL
_refine_ls_goodness_of_fit_ref 1.000
_refine_ls_hydrogen_treatment constr
_refine_ls_matrix_type full
_refine_ls_number_parameters 475
_refine_ls_number_reflns 9868
_refine_ls_number_restraints 37
_refine_ls_restrained_S_all 1.005
_refine_ls_R_factor_all 0.0304
_refine_ls_R_factor_gt 0.0234
_refine_ls_shift/su_max 0.003
_refine_ls_shift/su_mean 0.000
_refine_ls_structure_factor_coef Fsqd
_refine_ls_weighting_details 'w=1/[\s^2^(Fo^2^)+(0.0215P)^2^+6.85P], P=(max(Fo^2^,0)+2Fc^2^)/3'
_refine_ls_weighting_scheme calc
_refine_ls_wR_factor_gt 0.0523
_refine_ls_wR_factor_ref 0.0550
_reflns_number_gt 8643
_reflns_number_total 9868
_reflns_threshold_expression >2sigma(I)
_cod_data_source_file ja0752989si20070716_045054.cif
_cod_data_source_block cmpd_2
_cod_database_code 4110057

loop_
_symmetry_equiv_pos_as_xyz
'x, y, z'
'-x, y+1/2, -z+1/2'
'-x, -y, -z'
'x, -y-1/2, z-1/2'

loop_
_atom_site_label
_atom_site_type_symbol
_atom_site_fract_x
_atom_site_fract_y
_atom_site_fract_z
_atom_site_U_iso_or_equiv
_atom_site_adp_type
_atom_site_occupancy
_atom_site_symmetry_multiplicity
_atom_site_calc_flag
_atom_site_refinement_flags
_atom_site_disorder_assembly
_atom_site_disorder_group
Hf1 Hf 0.288838(11) 0.928420(7) 0.162829(5) 0.02613(4) Uani 1 1 d . . .
Hf2 Hf 0.206022(12) 0.953577(7) 0.310527(5) 0.02856(4) Uani 1 1 d . A .
N1 N 0.1837(2) 0.96551(16) 0.22437(11) 0.0321(6) Uani 1 1 d . . .
N2 N 0.3227(2) 0.93513(16) 0.24912(12) 0.0342(6) Uani 1 1 d . . .
C11 C 0.1063(3) 0.84013(18) 0.10865(13) 0.0301(6) Uani 1 1 d . . .
N11 N 0.0062(3) 0.79322(16) 0.08669(13) 0.0400(7) Uani 1 1 d . . .
C12 C -0.0528(4) 0.7389(2) 0.1215(2) 0.0573(11) Uani 1 1 d . . .
H12A H -0.0227 0.7478 0.1614 0.086 Uiso 1 1 calc R . .
H12B H -0.0283 0.6888 0.1111 0.086 Uiso 1 1 calc R . .
H12C H -0.1469 0.7439 0.1152 0.086 Uiso 1 1 calc R . .
C13 C -0.0587(4) 0.8023(2) 0.02940(17) 0.0549(10) Uani 1 1 d . . .
H13A H -0.1427 0.8260 0.0309 0.082 Uiso 1 1 calc R . .
H13B H -0.0713 0.7536 0.0114 0.082 Uiso 1 1 calc R . .
H13C H -0.0058 0.8334 0.0076 0.082 Uiso 1 1 calc R . .
N14 N 0.2115(3) 0.81615(15) 0.14286(11) 0.0329(6) Uani 1 1 d . . .
C14 C 0.2462(4) 0.7373(2) 0.15296(17) 0.0456(9) Uani 1 1 d . . .
H14 H 0.1749 0.7130 0.1707 0.055 Uiso 1 1 calc R . .
C15 C 0.3682(4) 0.7346(2) 0.1953(2) 0.0636(12) Uani 1 1 d . . .
H15A H 0.4401 0.7569 0.1784 0.095 Uiso 1 1 calc R . .
H15B H 0.3890 0.6830 0.2054 0.095 Uiso 1 1 calc R . .
H15C H 0.3538 0.7623 0.2293 0.095 Uiso 1 1 calc R . .
C16 C 0.2647(5) 0.6940(2) 0.0987(2) 0.0628(12) Uani 1 1 d . . .
H16A H 0.1845 0.6953 0.0729 0.094 Uiso 1 1 calc R . .
H16B H 0.2872 0.6425 0.1084 0.094 Uiso 1 1 calc R . .
H16C H 0.3342 0.7168 0.0805 0.094 Uiso 1 1 calc R . .
N17 N 0.1093(2) 0.91358(14) 0.09817(11) 0.0278(5) Uani 1 1 d . . .
C17 C -0.0107(3) 0.95760(19) 0.08412(14) 0.0337(7) Uani 1 1 d . . .
H17 H -0.0501 0.9438 0.0453 0.040 Uiso 1 1 calc R . .
C18 C 0.0262(4) 1.03939(19) 0.08432(17) 0.0433(8) Uani 1 1 d . . .
H18A H 0.0627 1.0540 0.1224 0.065 Uiso 1 1 calc R . .
H18B H -0.0507 1.0693 0.0726 0.065 Uiso 1 1 calc R . .
H18C H 0.0902 1.0475 0.0581 0.065 Uiso 1 1 calc R . .
C19 C -0.1107(4) 0.9440(2) 0.12534(18) 0.0478(9) Uani 1 1 d . . .
H19A H -0.1402 0.8924 0.1222 0.072 Uiso 1 1 calc R . .
H19B H -0.1844 0.9773 0.1161 0.072 Uiso 1 1 calc R . .
H19C H -0.0713 0.9536 0.1640 0.072 Uiso 1 1 calc R . .
C20 C 0.4890(3) 1.0099(2) 0.16605(15) 0.0416(8) Uani 1 1 d . . .
C21 C 0.5323(3) 0.9367(2) 0.15692(15) 0.0396(8) Uani 1 1 d . . .
C22 C 0.4793(3) 0.9141(2) 0.10136(14) 0.0357(7) Uani 1 1 d . . .
C23 C 0.4012(3) 0.9730(2) 0.07650(14) 0.0342(7) Uani 1 1 d . . .
C24 C 0.4068(3) 1.0330(2) 0.11651(16) 0.0388(8) Uani 1 1 d . . .
C25 C 0.5318(5) 1.0570(3) 0.2178(2) 0.0681(14) Uani 1 1 d . . .
H25A H 0.4888 1.1053 0.2140 0.102 Uiso 1 1 calc R . .
H25B H 0.6255 1.0641 0.2212 0.102 Uiso 1 1 calc R . .
H25C H 0.5087 1.0319 0.2516 0.102 Uiso 1 1 calc R . .
C26 C 0.6256(4) 0.8932(3) 0.19864(18) 0.0608(12) Uani 1 1 d . . .
H26A H 0.6357 0.8430 0.1842 0.091 Uiso 1 1 calc R . .
H26B H 0.5914 0.8906 0.2351 0.091 Uiso 1 1 calc R . .
H26C H 0.7095 0.9182 0.2034 0.091 Uiso 1 1 calc R . .
C27 C 0.5132(4) 0.8447(2) 0.07043(19) 0.0568(11) Uani 1 1 d . . .
H27A H 0.5547 0.8088 0.0976 0.085 Uiso 1 1 calc R . .
H27B H 0.5725 0.8575 0.0430 0.085 Uiso 1 1 calc R . .
H27C H 0.4345 0.8229 0.0507 0.085 Uiso 1 1 calc R . .
C28 C 0.3346(4) 0.9735(3) 0.01630(15) 0.0495(10) Uani 1 1 d . . .
H28A H 0.3947 0.9559 -0.0093 0.074 Uiso 1 1 calc R . .
H28B H 0.3071 1.0241 0.0059 0.074 Uiso 1 1 calc R . .
H28C H 0.2591 0.9409 0.0135 0.074 Uiso 1 1 calc R . .
C29 C 0.3534(5) 1.1109(2) 0.1060(2) 0.0618(12) Uani 1 1 d . . .
H29A H 0.3128 1.1273 0.1389 0.093 Uiso 1 1 calc R . .
H29B H 0.2892 1.1107 0.0726 0.093 Uiso 1 1 calc R . .
H29C H 0.4239 1.1447 0.1000 0.093 Uiso 1 1 calc R . .
C31 C 0.2392(3) 0.8223(2) 0.36375(14) 0.0365(7) Uani 1 1 d . A .
N31 N 0.2596(3) 0.75038(18) 0.38555(14) 0.0501(8) Uani 1 1 d . . .
C32 C 0.2325(5) 0.6844(2) 0.3508(2) 0.0668(13) Uani 1 1 d . . .
H32A H 0.1518 0.6618 0.3595 0.100 Uiso 1 1 calc R . .
H32B H 0.3033 0.6488 0.3588 0.100 Uiso 1 1 calc R . .
H32C H 0.2242 0.6983 0.3109 0.100 Uiso 1 1 calc R . .
C33 C 0.3071(5) 0.7383(3) 0.44453(19) 0.0752(15) Uani 1 1 d . . .
H33A H 0.3104 0.7857 0.4647 0.113 Uiso 1 1 calc R . .
H33B H 0.3938 0.7168 0.4474 0.113 Uiso 1 1 calc R . .
H33C H 0.2492 0.7042 0.4613 0.113 Uiso 1 1 calc R . .
N34 N 0.1322(3) 0.84318(16) 0.33020(12) 0.0372(6) Uani 1 1 d . . .
C34 C 0.0123(3) 0.7983(2) 0.32143(17) 0.0454(9) Uani 1 1 d . . .
H34 H 0.0330 0.7505 0.3033 0.054 Uiso 1 1 calc R . .
C35 C -0.0854(4) 0.8406(2) 0.2799(2) 0.0599(12) Uani 1 1 d . . .
H35A H -0.1078 0.8876 0.2969 0.090 Uiso 1 1 calc R . .
H35B H -0.1634 0.8105 0.2712 0.090 Uiso 1 1 calc R . .
H35C H -0.0473 0.8506 0.2451 0.090 Uiso 1 1 calc R . .
C36 C -0.0448(4) 0.7800(3) 0.3765(2) 0.0671(13) Uani 1 1 d . . .
H36A H -0.0632 0.8261 0.3957 0.101 Uiso 1 1 calc R . .
H36B H 0.0172 0.7504 0.4012 0.101 Uiso 1 1 calc R . .
H36C H -0.1249 0.7518 0.3676 0.101 Uiso 1 1 calc R . .
N37 N 0.3266(3) 0.87743(17) 0.37448(12) 0.0371(6) Uani 1 1 d . . .
C37 C 0.4655(4) 0.8615(2) 0.39026(16) 0.0518(10) Uani 0.708(9) 1 d PD A 1
H37 H 0.4788 0.8341 0.4269 0.062 Uiso 0.708(9) 1 calc PR A 1
C38 C 0.5378(6) 0.9367(3) 0.3954(4) 0.084(3) Uani 0.708(9) 1 d PD A 1
H38A H 0.5184 0.9647 0.3602 0.126 Uiso 0.708(9) 1 calc PR A 1
H38B H 0.6309 0.9278 0.4026 0.126 Uiso 0.708(9) 1 calc PR A 1
H38C H 0.5097 0.9653 0.4267 0.126 Uiso 0.708(9) 1 calc PR A 1
C39 C 0.5200(6) 0.8166(5) 0.3438(3) 0.071(2) Uani 0.708(9) 1 d PD A 1
H39A H 0.4791 0.7677 0.3407 0.106 Uiso 0.708(9) 1 calc PR A 1
H39B H 0.6134 0.8108 0.3533 0.106 Uiso 0.708(9) 1 calc PR A 1
H39C H 0.5023 0.8428 0.3077 0.106 Uiso 0.708(9) 1 calc PR A 1
C37A C 0.4655(4) 0.8615(2) 0.39026(16) 0.0518(10) Uani 0.292(9) 1 d PD A 2
H37A H 0.4722 0.8062 0.3923 0.062 Uiso 0.292(9) 1 calc PR A 2
C38A C 0.5090(15) 0.8891(10) 0.4502(4) 0.075(6) Uani 0.292(9) 1 d PD A 2
H38D H 0.6032 0.8862 0.4577 0.113 Uiso 0.292(9) 1 calc PR A 2
H38E H 0.4702 0.8582 0.4774 0.113 Uiso 0.292(9) 1 calc PR A 2
H38F H 0.4816 0.9407 0.4538 0.113 Uiso 0.292(9) 1 calc PR A 2
C39A C 0.5536(13) 0.8850(15) 0.3468(6) 0.085(8) Uani 0.292(9) 1 d PD A 2
H39D H 0.6047 0.9281 0.3610 0.127 Uiso 0.292(9) 1 calc PR A 2
H39E H 0.5011 0.8980 0.3113 0.127 Uiso 0.292(9) 1 calc PR A 2
H39F H 0.6115 0.8440 0.3401 0.127 Uiso 0.292(9) 1 calc PR A 2
C40 C 0.1647(4) 1.0917(2) 0.31123(18) 0.0508(10) Uani 1 1 d . . .
C41 C 0.0423(4) 1.0597(2) 0.31469(17) 0.0452(9) Uani 1 1 d . A .
C42 C 0.0455(4) 1.0255(2) 0.36856(17) 0.0466(9) Uani 1 1 d . . .
C43 C 0.1706(4) 1.0355(2) 0.39775(16) 0.0517(10) Uani 1 1 d . A .
C44 C 0.2446(4) 1.0767(2) 0.3618(2) 0.0551(11) Uani 1 1 d . A .
C45 C 0.2020(7) 1.1391(3) 0.2625(2) 0.096(2) Uani 1 1 d U A .
H45A H 0.2946 1.1339 0.2601 0.144 Uiso 1 1 calc R . .
H45B H 0.1820 1.1912 0.2692 0.144 Uiso 1 1 calc R . .
H45C H 0.1534 1.1226 0.2271 0.144 Uiso 1 1 calc R . .
C46 C -0.0738(5) 1.0659(3) 0.2701(2) 0.0863(19) Uani 1 1 d U . .
H46A H -0.1361 1.0269 0.2760 0.129 Uiso 1 1 calc R A .
H46B H -0.0458 1.0603 0.2325 0.129 Uiso 1 1 calc R . .
H46C H -0.1144 1.1146 0.2729 0.129 Uiso 1 1 calc R . .
C47 C -0.0695(6) 0.9937(3) 0.3946(3) 0.0905(19) Uani 1 1 d U A .
H47A H -0.1053 1.0319 0.4175 0.136 Uiso 1 1 calc R . .
H47B H -0.0411 0.9512 0.4185 0.136 Uiso 1 1 calc R . .
H47C H -0.1357 0.9776 0.3645 0.136 Uiso 1 1 calc R . .
C48 C 0.2142(7) 1.0117(4) 0.4584(2) 0.102(2) Uani 1 1 d U . .
H48A H 0.1613 0.9698 0.4683 0.154 Uiso 1 1 calc R A .
H48B H 0.2042 1.0532 0.4840 0.154 Uiso 1 1 calc R . .
H48C H 0.3050 0.9966 0.4618 0.154 Uiso 1 1 calc R . .
C49 C 0.3792(5) 1.1097(3) 0.3783(3) 0.105(2) Uani 1 1 d U . .
H49A H 0.4312 1.1033 0.3470 0.158 Uiso 1 1 calc R A .
H49B H 0.4210 1.0843 0.4118 0.158 Uiso 1 1 calc R . .
H49C H 0.3714 1.1627 0.3864 0.158 Uiso 1 1 calc R . .

loop_
_atom_site_aniso_label
_atom_site_aniso_U_11
_atom_site_aniso_U_22
_atom_site_aniso_U_33
_atom_site_aniso_U_23
_atom_site_aniso_U_13
_atom_site_aniso_U_12
Hf1 0.02246(6) 0.03325(7) 0.02293(7) 0.00314(5) 0.00376(5) 0.00017(5)
Hf2 0.03050(7) 0.03236(7) 0.02303(7) 0.00073(5) 0.00406(5) 0.00086(5)
N1 0.0263(13) 0.0446(16) 0.0253(13) 0.0020(11) 0.0028(10) 0.0088(11)
N2 0.0222(12) 0.0485(16) 0.0319(15) 0.0046(12) 0.0026(11) 0.0087(11)
C11 0.0312(15) 0.0336(16) 0.0261(15) 0.0033(12) 0.0059(12) -0.0044(12)
N11 0.0410(16) 0.0395(16) 0.0388(16) 0.0045(12) 0.0020(13) -0.0130(13)
C12 0.053(2) 0.048(2) 0.071(3) 0.014(2) 0.010(2) -0.0203(19)
C13 0.062(3) 0.055(2) 0.045(2) -0.0019(18) -0.0094(19) -0.014(2)
N14 0.0348(14) 0.0299(14) 0.0337(15) 0.0063(11) 0.0027(11) 0.0021(11)
C14 0.049(2) 0.0342(18) 0.054(2) 0.0165(16) 0.0103(18) 0.0059(16)
C15 0.068(3) 0.055(3) 0.065(3) 0.024(2) 0.000(2) 0.025(2)
C16 0.073(3) 0.035(2) 0.081(3) -0.007(2) 0.015(3) 0.008(2)
N17 0.0243(12) 0.0313(13) 0.0280(13) 0.0045(10) 0.0036(10) -0.0010(10)
C17 0.0301(16) 0.0426(18) 0.0282(16) 0.0065(13) 0.0021(13) 0.0055(13)
C18 0.046(2) 0.0394(19) 0.044(2) 0.0086(15) 0.0057(17) 0.0094(16)
C19 0.0342(18) 0.059(2) 0.052(2) 0.0061(18) 0.0141(17) 0.0057(16)
C20 0.0333(17) 0.058(2) 0.0343(19) -0.0062(16) 0.0081(14) -0.0184(16)
C21 0.0204(15) 0.065(2) 0.0342(18) 0.0064(16) 0.0053(13) -0.0061(14)
C22 0.0276(15) 0.048(2) 0.0337(18) 0.0022(14) 0.0118(13) -0.0014(14)
C23 0.0277(15) 0.0481(19) 0.0278(16) 0.0062(14) 0.0074(13) -0.0057(14)
C24 0.0325(17) 0.0407(19) 0.045(2) 0.0038(15) 0.0109(15) -0.0116(14)
C25 0.061(3) 0.090(3) 0.054(3) -0.027(2) 0.012(2) -0.038(3)
C26 0.0286(18) 0.104(4) 0.049(2) 0.023(2) 0.0008(17) 0.003(2)
C27 0.060(3) 0.055(2) 0.061(3) -0.005(2) 0.028(2) 0.005(2)
C28 0.046(2) 0.076(3) 0.0263(18) 0.0105(17) 0.0035(16) -0.0201(19)
C29 0.065(3) 0.040(2) 0.083(3) 0.007(2) 0.022(2) -0.010(2)
C31 0.0399(18) 0.0451(19) 0.0252(16) 0.0099(14) 0.0060(14) 0.0033(15)
N31 0.057(2) 0.0475(18) 0.0448(18) 0.0204(15) 0.0007(15) 0.0066(15)
C32 0.065(3) 0.048(2) 0.087(4) 0.011(2) 0.010(3) 0.009(2)
C33 0.083(3) 0.091(4) 0.051(3) 0.039(3) 0.008(2) 0.017(3)
N34 0.0356(15) 0.0372(15) 0.0373(16) 0.0077(12) -0.0016(12) -0.0023(12)
C34 0.0385(19) 0.0386(19) 0.057(2) 0.0054(16) -0.0024(17) -0.0066(15)
C35 0.045(2) 0.055(2) 0.074(3) 0.004(2) -0.017(2) -0.0044(19)
C36 0.050(2) 0.068(3) 0.085(4) 0.018(3) 0.017(2) -0.010(2)
N37 0.0332(14) 0.0483(17) 0.0281(14) 0.0070(12) -0.0037(11) 0.0006(12)
C37 0.039(2) 0.072(3) 0.041(2) 0.0065(19) -0.0088(17) 0.0022(19)
C38 0.041(4) 0.095(6) 0.111(7) -0.005(5) -0.010(4) -0.010(4)
C39 0.038(3) 0.100(6) 0.075(5) 0.005(4) 0.009(3) 0.017(4)
C37A 0.039(2) 0.072(3) 0.041(2) 0.0065(19) -0.0088(17) 0.0022(19)
C38A 0.058(10) 0.098(14) 0.060(11) -0.015(9) -0.032(8) 0.012(9)
C39A 0.036(8) 0.16(2) 0.062(12) 0.030(13) 0.000(7) 0.000(11)
C40 0.073(3) 0.0325(19) 0.052(2) -0.0036(16) 0.028(2) 0.0066(18)
C41 0.050(2) 0.040(2) 0.045(2) -0.0108(16) 0.0060(17) 0.0149(16)
C42 0.052(2) 0.0391(19) 0.053(2) -0.0087(17) 0.0263(19) -0.0019(16)
C43 0.068(3) 0.055(2) 0.032(2) -0.0121(17) 0.0072(18) 0.012(2)
C44 0.051(2) 0.046(2) 0.070(3) -0.026(2) 0.015(2) -0.0062(18)
C45 0.164(6) 0.038(2) 0.100(4) 0.014(3) 0.077(4) 0.015(3)
C46 0.090(4) 0.075(3) 0.085(4) -0.031(3) -0.029(3) 0.047(3)
C47 0.093(4) 0.068(3) 0.126(5) -0.016(3) 0.078(4) -0.007(3)
C48 0.151(6) 0.125(5) 0.030(2) -0.010(3) 0.004(3) 0.046(4)
C49 0.068(3) 0.092(4) 0.155(6) -0.062(4) 0.012(4) -0.026(3)

loop_
_atom_type_symbol
_atom_type_description
_atom_type_scat_dispersion_real
_atom_type_scat_dispersion_imag
_atom_type_scat_source
C C 0.0033 0.0016 'International Tables Vol C Tables 4.2.6.8 and 6.1.1.4'
H H 0.0000 0.0000 'International Tables Vol C Tables 4.2.6.8 and 6.1.1.4'
N N 0.0061 0.0033 'International Tables Vol C Tables 4.2.6.8 and 6.1.1.4'
Hf Hf -0.5830 6.1852 'International Tables Vol C Tables 4.2.6.8 and 6.1.1.4'

loop_
_geom_angle_atom_site_label_1
_geom_angle_atom_site_label_2
_geom_angle_atom_site_label_3
_geom_angle
N1 Hf1 N2 45.86(10)
N1 Hf1 N14 103.92(11)
N2 Hf1 N14 106.58(11)
N1 Hf1 N17 93.19(10)
N2 Hf1 N17 135.28(10)
N14 Hf1 N17 60.04(9)
N1 Hf1 C20 107.32(12)
N2 Hf1 C20 83.86(11)
N14 Hf1 C20 144.26(12)
N17 Hf1 C20 133.48(11)
N1 Hf1 C21 129.74(11)
N2 Hf1 C21 89.90(11)
N14 Hf1 C21 112.33(12)
N17 Hf1 C21 134.75(10)
C20 Hf1 C21 32.24(12)
N1 Hf1 C24 113.17(12)
N2 Hf1 C24 110.73(12)
N14 Hf1 C24 139.47(11)
N17 Hf1 C24 101.00(10)
C20 Hf1 C24 32.60(12)
C21 Hf1 C24 53.56(12)
N1 Hf1 C23 142.52(11)
N2 Hf1 C23 137.12(11)
N14 Hf1 C23 107.35(10)
N17 Hf1 C23 85.03(9)
C20 Hf1 C23 53.38(11)
C21 Hf1 C23 53.05(10)
C24 Hf1 C23 32.22(11)
N1 Hf1 C22 160.21(11)
N2 Hf1 C22 121.09(10)
N14 Hf1 C22 94.07(11)
N17 Hf1 C22 103.02(10)
C20 Hf1 C22 53.09(11)
C21 Hf1 C22 32.07(11)
C24 Hf1 C22 52.98(11)
C23 Hf1 C22 31.56(10)
N2 Hf2 N1 45.91(10)
N2 Hf2 N34 105.03(11)
N1 Hf2 N34 107.88(11)
N2 Hf2 N37 93.01(10)
N1 Hf2 N37 135.36(10)
N34 Hf2 N37 59.99(10)
N2 Hf2 C40 106.39(12)
N1 Hf2 C40 84.51(12)
N34 Hf2 C40 145.45(13)
N37 Hf2 C40 131.37(13)
N2 Hf2 C44 114.45(13)
N1 Hf2 C44 112.52(14)
N34 Hf2 C44 136.44(14)
N37 Hf2 C44 99.11(14)
C40 Hf2 C44 32.26(15)
N2 Hf2 C41 127.18(12)
N1 Hf2 C41 87.95(12)
N34 Hf2 C41 114.33(12)
N37 Hf2 C41 136.69(12)
C40 Hf2 C41 32.15(13)
C44 Hf2 C41 53.18(13)
N2 Hf2 C43 144.75(14)
N1 Hf2 C43 136.74(12)
N34 Hf2 C43 104.74(13)
N37 Hf2 C43 85.85(12)
C40 Hf2 C43 52.96(13)
C44 Hf2 C43 32.12(14)
C41 Hf2 C43 52.56(13)
N2 Hf2 C42 158.05(12)
N1 Hf2 C42 118.09(12)
N34 Hf2 C42 94.14(12)
N37 Hf2 C42 105.99(12)
C40 Hf2 C42 52.60(12)
C44 Hf2 C42 52.57(13)
C41 Hf2 C42 31.63(13)
C43 Hf2 C42 31.28(13)
N2 N1 Hf1 67.19(14)
N2 N1 Hf2 66.67(14)
Hf1 N1 Hf2 132.66(13)
N1 N2 Hf2 67.42(14)
N1 N2 Hf1 66.95(14)
Hf2 N2 Hf1 133.16(13)
N17 C11 N14 112.9(3)
N17 C11 N11 123.9(3)
N14 C11 N11 123.2(3)
C11 N11 C13 121.7(3)
C11 N11 C12 122.6(3)
C13 N11 C12 115.2(3)
N11 C12 H12A 109.5
N11 C12 H12B 109.5
H12A C12 H12B 109.5
N11 C12 H12C 109.5
H12A C12 H12C 109.5
H12B C12 H12C 109.5
N11 C13 H13A 109.5
N11 C13 H13B 109.5
H13A C13 H13B 109.5
N11 C13 H13C 109.5
H13A C13 H13C 109.5
H13B C13 H13C 109.5
C11 N14 C14 124.6(3)
C11 N14 Hf1 94.95(19)
C14 N14 Hf1 140.3(2)
N14 C14 C15 107.8(3)
N14 C14 C16 113.7(3)
C15 C14 C16 111.2(4)
N14 C14 H14 108.0
C15 C14 H14 108.0
C16 C14 H14 108.0
C14 C15 H15A 109.5
C14 C15 H15B 109.5
H15A C15 H15B 109.5
C14 C15 H15C 109.5
H15A C15 H15C 109.5
H15B C15 H15C 109.5
C14 C16 H16A 109.5
C14 C16 H16B 109.5
H16A C16 H16B 109.5
C14 C16 H16C 109.5
H16A C16 H16C 109.5
H16B C16 H16C 109.5
C11 N17 C17 121.9(3)
C11 N17 Hf1 91.42(18)
C17 N17 Hf1 133.4(2)
N17 C17 C18 108.1(3)
N17 C17 C19 112.9(3)
C18 C17 C19 110.1(3)
N17 C17 H17 108.6
C18 C17 H17 108.6
C19 C17 H17 108.6
C17 C18 H18A 109.5
C17 C18 H18B 109.5
H18A C18 H18B 109.5
C17 C18 H18C 109.5
H18A C18 H18C 109.5
H18B C18 H18C 109.5
C17 C19 H19A 109.5
C17 C19 H19B 109.5
H19A C19 H19B 109.5
C17 C19 H19C 109.5
H19A C19 H19C 109.5
H19B C19 H19C 109.5
C21 C20 C24 108.3(3)
C21 C20 C25 125.1(4)
C24 C20 C25 126.5(4)
C21 C20 Hf1 74.58(19)
C24 C20 Hf1 74.64(18)
C25 C20 Hf1 120.4(3)
C20 C21 C22 108.1(3)
C20 C21 C26 124.6(4)
C22 C21 C26 127.2(4)
C20 C21 Hf1 73.18(19)
C22 C21 Hf1 76.03(18)
C26 C21 Hf1 119.6(2)
C23 C22 C21 108.2(3)
C23 C22 C27 124.6(3)
C21 C22 C27 126.7(3)
C23 C22 Hf1 74.05(18)
C21 C22 Hf1 71.89(18)
C27 C22 Hf1 126.2(2)
C22 C23 C24 108.0(3)
C22 C23 C28 125.0(3)
C24 C23 C28 126.8(3)
C22 C23 Hf1 74.39(18)
C24 C23 Hf1 72.25(18)
C28 C23 Hf1 123.3(2)
C20 C24 C23 107.5(3)
C20 C24 C29 125.1(4)
C23 C24 C29 126.9(4)
C20 C24 Hf1 72.75(19)
C23 C24 Hf1 75.53(18)
C29 C24 Hf1 124.3(3)
C20 C25 H25A 109.5
C20 C25 H25B 109.5
H25A C25 H25B 109.5
C20 C25 H25C 109.5
H25A C25 H25C 109.5
H25B C25 H25C 109.5
C21 C26 H26A 109.5
C21 C26 H26B 109.5
H26A C26 H26B 109.5
C21 C26 H26C 109.5
H26A C26 H26C 109.5
H26B C26 H26C 109.5
C22 C27 H27A 109.5
C22 C27 H27B 109.5
H27A C27 H27B 109.5
C22 C27 H27C 109.5
H27A C27 H27C 109.5
H27B C27 H27C 109.5
C23 C28 H28A 109.5
C23 C28 H28B 109.5
H28A C28 H28B 109.5
C23 C28 H28C 109.5
H28A C28 H28C 109.5
H28B C28 H28C 109.5
C24 C29 H29A 109.5
C24 C29 H29B 109.5
H29A C29 H29B 109.5
C24 C29 H29C 109.5
H29A C29 H29C 109.5
H29B C29 H29C 109.5
N34 C31 N37 113.5(3)
N34 C31 N31 123.8(3)
N37 C31 N31 122.7(3)
C31 N31 C33 121.1(4)
C31 N31 C32 122.2(3)
C33 N31 C32 116.7(4)
N31 C32 H32A 109.5
N31 C32 H32B 109.5
H32A C32 H32B 109.5
N31 C32 H32C 109.5
H32A C32 H32C 109.5
H32B C32 H32C 109.5
N31 C33 H33A 109.5
N31 C33 H33B 109.5
H33A C33 H33B 109.5
N31 C33 H33C 109.5
H33A C33 H33C 109.5
H33B C33 H33C 109.5
C31 N34 C34 123.8(3)
C31 N34 Hf2 95.3(2)
C34 N34 Hf2 140.5(2)
N34 C34 C35 107.7(3)
N34 C34 C36 113.7(3)
C35 C34 C36 111.2(4)
N34 C34 H34 108.0
C35 C34 H34 108.0
C36 C34 H34 108.0
C34 C35 H35A 109.5
C34 C35 H35B 109.5
H35A C35 H35B 109.5
C34 C35 H35C 109.5
H35A C35 H35C 109.5
H35B C35 H35C 109.5
C34 C36 H36A 109.5
C34 C36 H36B 109.5
H36A C36 H36B 109.5
C34 C36 H36C 109.5
H36A C36 H36C 109.5
H36B C36 H36C 109.5
C31 N37 C37 121.5(3)
C31 N37 Hf2 90.56(19)
C37 N37 Hf2 136.3(2)
N37 C37 C39 110.8(4)
N37 C37 C38 107.6(4)
C39 C37 C38 107.4(5)
N37 C37 H37 110.3
C39 C37 H37 110.3
C38 C37 H37 110.3
H38D C38A H38E 109.5
H38D C38A H38F 109.5
H38E C38A H38F 109.5
H39D C39A H39E 109.5
H39D C39A H39F 109.5
H39E C39A H39F 109.5
C44 C40 C41 108.5(4)
C44 C40 C45 125.4(5)
C41 C40 C45 125.9(5)
C44 C40 Hf2 74.5(2)
C41 C40 Hf2 75.7(2)
C45 C40 Hf2 119.1(3)
C40 C41 C42 107.8(4)
C40 C41 C46 125.4(4)
C42 C41 C46 126.6(4)
C40 C41 Hf2 72.1(2)
C42 C41 Hf2 76.6(2)
C46 C41 Hf2 120.4(3)
C43 C42 C41 108.1(4)
C43 C42 C47 124.8(4)
C41 C42 C47 126.5(4)
C43 C42 Hf2 73.4(2)
C41 C42 Hf2 71.7(2)
C47 C42 Hf2 127.4(3)
C42 C43 C44 107.7(4)
C42 C43 C48 125.7(5)
C44 C43 C48 126.5(5)
C42 C43 Hf2 75.3(2)
C44 C43 Hf2 71.3(2)
C48 C43 Hf2 122.8(3)
C40 C44 C43 107.9(4)
C40 C44 C49 125.1(5)
C43 C44 C49 126.4(5)
C40 C44 Hf2 73.3(2)
C43 C44 Hf2 76.6(2)
C49 C44 Hf2 123.3(3)
C40 C45 H45A 109.5
C40 C45 H45B 109.5
H45A C45 H45B 109.5
C40 C45 H45C 109.5
H45A C45 H45C 109.5
H45B C45 H45C 109.5
C41 C46 H46A 109.5
C41 C46 H46B 109.5
H46A C46 H46B 109.5
C41 C46 H46C 109.5
H46A C46 H46C 109.5
H46B C46 H46C 109.5
C42 C47 H47A 109.5
C42 C47 H47B 109.5
H47A C47 H47B 109.5
C42 C47 H47C 109.5
H47A C47 H47C 109.5
H47B C47 H47C 109.5
C43 C48 H48A 109.5
C43 C48 H48B 109.5
H48A C48 H48B 109.5
C43 C48 H48C 109.5
H48A C48 H48C 109.5
H48B C48 H48C 109.5
C44 C49 H49A 109.5
C44 C49 H49B 109.5
H49A C49 H49B 109.5
C44 C49 H49C 109.5
H49A C49 H49C 109.5
H49B C49 H49C 109.5

loop_
_geom_bond_atom_site_label_1
_geom_bond_atom_site_label_2
_geom_bond_distance
Hf1 N1 2.027(3)
Hf1 N2 2.030(3)
Hf1 N14 2.188(3)
Hf1 N17 2.274(2)
Hf1 C20 2.522(3)
Hf1 C21 2.540(3)
Hf1 C24 2.547(3)
Hf1 C23 2.589(3)
Hf1 C22 2.594(3)
Hf2 N2 2.021(3)
Hf2 N1 2.032(3)
Hf2 N34 2.183(3)
Hf2 N37 2.288(3)
Hf2 C40 2.504(4)
Hf2 C44 2.519(4)
Hf2 C41 2.549(3)
Hf2 C43 2.588(4)
Hf2 C42 2.612(4)
N1 N2 1.581(4)
C11 N17 1.335(4)
C11 N14 1.345(4)
C11 N11 1.383(4)
N11 C13 1.447(5)
N11 C12 1.452(4)
C12 H12A 0.9700
C12 H12B 0.9700
C12 H12C 0.9700
C13 H13A 0.9700
C13 H13B 0.9700
C13 H13C 0.9700
N14 C14 1.466(4)
C14 C15 1.515(6)
C14 C16 1.527(6)
C14 H14 0.9900
C15 H15A 0.9700
C15 H15B 0.9700
C15 H15C 0.9700
C16 H16A 0.9700
C16 H16B 0.9700
C16 H16C 0.9700
N17 C17 1.472(4)
C17 C18 1.509(5)
C17 C19 1.521(5)
C17 H17 0.9900
C18 H18A 0.9700
C18 H18B 0.9700
C18 H18C 0.9700
C19 H19A 0.9700
C19 H19B 0.9700
C19 H19C 0.9700
C20 C21 1.406(5)
C20 C24 1.423(5)
C20 C25 1.507(5)
C21 C22 1.419(5)
C21 C26 1.509(5)
C22 C23 1.410(5)
C22 C27 1.502(5)
C23 C24 1.426(5)
C23 C28 1.504(5)
C24 C29 1.505(5)
C25 H25A 0.9700
C25 H25B 0.9700
C25 H25C 0.9700
C26 H26A 0.9700
C26 H26B 0.9700
C26 H26C 0.9700
C27 H27A 0.9700
C27 H27B 0.9700
C27 H27C 0.9700
C28 H28A 0.9700
C28 H28B 0.9700
C28 H28C 0.9700
C29 H29A 0.9700
C29 H29B 0.9700
C29 H29C 0.9700
C31 N34 1.335(4)
C31 N37 1.340(4)
C31 N31 1.390(4)
N31 C33 1.437(5)
N31 C32 1.443(6)
C32 H32A 0.9700
C32 H32B 0.9700
C32 H32C 0.9700
C33 H33A 0.9700
C33 H33B 0.9700
C33 H33C 0.9700
N34 C34 1.469(4)
C34 C35 1.522(5)
C34 C36 1.527(6)
C34 H34 0.9900
C35 H35A 0.9700
C35 H35B 0.9700
C35 H35C 0.9700
C36 H36A 0.9700
C36 H36B 0.9700
C36 H36C 0.9700
N37 C37 1.467(4)
C37 C39 1.520(4)
C37 C38 1.535(4)
C37 H37 0.9900
C38 H38A 0.9700
C38 H38B 0.9700
C38 H38C 0.9700
C39 H39A 0.9700
C39 H39B 0.9700
C39 H39C 0.9700
C38A H38D 0.9700
C38A H38E 0.9700
C38A H38F 0.9700
C39A H39D 0.9700
C39A H39E 0.9700
C39A H39F 0.9700
C40 C44 1.396(6)
C40 C41 1.400(6)
C40 C45 1.514(6)
C41 C42 1.408(6)
C41 C46 1.504(6)
C42 C43 1.402(6)
C42 C47 1.513(6)
C43 C44 1.414(6)
C43 C48 1.511(6)
C44 C49 1.518(6)
C45 H45A 0.9700
C45 H45B 0.9700
C45 H45C 0.9700
C46 H46A 0.9700
C46 H46B 0.9700
C46 H46C 0.9700
C47 H47A 0.9700
C47 H47B 0.9700
C47 H47C 0.9700
C48 H48A 0.9700
C48 H48B 0.9700
C48 H48C 0.9700
C49 H49A 0.9700
C49 H49B 0.9700
C49 H49C 0.9700

loop_
_geom_torsion_atom_site_label_1
_geom_torsion_atom_site_label_2
_geom_torsion_atom_site_label_3
_geom_torsion_atom_site_label_4
_geom_torsion
N14 Hf1 N1 N2 99.73(15)
N17 Hf1 N1 N2 159.64(15)
C20 Hf1 N1 N2 -62.69(17)
C21 Hf1 N1 N2 -35.9(2)
C24 Hf1 N1 N2 -96.96(16)
C23 Hf1 N1 N2 -114.37(19)
C22 Hf1 N1 N2 -55.1(4)
N2 Hf1 N1 Hf2 -13.61(16)
N14 Hf1 N1 Hf2 86.1(2)
N17 Hf1 N1 Hf2 146.03(19)
C20 Hf1 N1 Hf2 -76.3(2)
C21 Hf1 N1 Hf2 -49.5(3)
C24 Hf1 N1 Hf2 -110.6(2)
C23 Hf1 N1 Hf2 -127.98(18)
C22 Hf1 N1 Hf2 -68.7(4)
N34 Hf2 N1 N2 -93.83(16)
N37 Hf2 N1 N2 -28.7(2)
C40 Hf2 N1 N2 119.20(18)
C44 Hf2 N1 N2 102.84(17)
C41 Hf2 N1 N2 151.23(17)
C43 Hf2 N1 N2 129.0(2)
C42 Hf2 N1 N2 161.21(15)
N2 Hf2 N1 Hf1 13.66(16)
N34 Hf2 N1 Hf1 -80.2(2)
N37 Hf2 N1 Hf1 -15.1(3)
C40 Hf2 N1 Hf1 132.9(2)
C44 Hf2 N1 Hf1 116.5(2)
C41 Hf2 N1 Hf1 164.9(2)
C43 Hf2 N1 Hf1 142.7(2)
C42 Hf2 N1 Hf1 174.87(17)
Hf1 N1 N2 Hf2 -169.14(12)
Hf2 N1 N2 Hf1 169.14(12)
N34 Hf2 N2 N1 100.52(16)
N37 Hf2 N2 N1 160.22(15)
C40 Hf2 N2 N1 -64.92(18)
C44 Hf2 N2 N1 -98.35(19)
C41 Hf2 N2 N1 -37.1(2)
C43 Hf2 N2 N1 -112.7(2)
C42 Hf2 N2 N1 -49.5(4)
N1 Hf2 N2 Hf1 -13.75(16)
N34 Hf2 N2 Hf1 86.8(2)
N37 Hf2 N2 Hf1 146.5(2)
C40 Hf2 N2 Hf1 -78.7(2)
C44 Hf2 N2 Hf1 -112.1(2)
C41 Hf2 N2 Hf1 -50.9(3)
C43 Hf2 N2 Hf1 -126.5(2)
C42 Hf2 N2 Hf1 -63.2(4)
N14 Hf1 N2 N1 -93.50(16)
N17 Hf1 N2 N1 -29.6(2)
C20 Hf1 N2 N1 121.45(17)
C21 Hf1 N2 N1 153.18(16)
C24 Hf1 N2 N1 102.65(16)
C23 Hf1 N2 N1 125.45(18)
C22 Hf1 N2 N1 161.07(15)
N1 Hf1 N2 Hf2 13.80(16)
N14 Hf1 N2 Hf2 -79.7(2)
N17 Hf1 N2 Hf2 -15.8(3)
C20 Hf1 N2 Hf2 135.3(2)
C21 Hf1 N2 Hf2 167.0(2)
C24 Hf1 N2 Hf2 116.5(2)
C23 Hf1 N2 Hf2 139.25(18)
C22 Hf1 N2 Hf2 174.88(17)
N17 C11 N11 C13 37.7(5)
N14 C11 N11 C13 -142.1(4)
N17 C11 N11 C12 -133.4(4)
N14 C11 N11 C12 46.7(5)
N17 C11 N14 C14 -168.2(3)
N11 C11 N14 C14 11.7(5)
N17 C11 N14 Hf1 8.0(3)
N11 C11 N14 Hf1 -172.2(3)
N1 Hf1 N14 C11 80.6(2)
N2 Hf1 N14 C11 128.19(19)
N17 Hf1 N14 C11 -4.98(17)
C20 Hf1 N14 C11 -129.0(2)
C21 Hf1 N14 C11 -134.90(19)
C24 Hf1 N14 C11 -75.4(2)
C23 Hf1 N14 C11 -78.4(2)
C22 Hf1 N14 C11 -107.7(2)
N1 Hf1 N14 C14 -104.3(4)
N2 Hf1 N14 C14 -56.8(4)
N17 Hf1 N14 C14 170.1(4)
C20 Hf1 N14 C14 46.1(4)
C21 Hf1 N14 C14 40.1(4)
C24 Hf1 N14 C14 99.6(4)
C23 Hf1 N14 C14 96.6(4)
C22 Hf1 N14 C14 67.4(4)
C11 N14 C14 C15 -178.2(3)
Hf1 N14 C14 C15 7.8(5)
C11 N14 C14 C16 58.1(5)
Hf1 N14 C14 C16 -115.9(4)
N14 C11 N17 C17 -153.3(3)
N11 C11 N17 C17 26.9(5)
N14 C11 N17 Hf1 -7.7(3)
N11 C11 N17 Hf1 172.5(3)
N1 Hf1 N17 C11 -99.25(19)
N2 Hf1 N17 C11 -78.5(2)
N14 Hf1 N17 C11 5.00(18)
C20 Hf1 N17 C11 143.1(2)
C21 Hf1 N17 C11 97.6(2)
C24 Hf1 N17 C11 146.41(19)
C23 Hf1 N17 C11 118.3(2)
C22 Hf1 N17 C11 92.18(19)
N1 Hf1 N17 C17 39.5(3)
N2 Hf1 N17 C17 60.2(3)
N14 Hf1 N17 C17 143.7(3)
C20 Hf1 N17 C17 -78.2(3)
C21 Hf1 N17 C17 -123.6(3)
C24 Hf1 N17 C17 -74.9(3)
C23 Hf1 N17 C17 -103.0(3)
C22 Hf1 N17 C17 -129.1(3)
C11 N17 C17 C18 170.9(3)
Hf1 N17 C17 C18 42.0(4)
C11 N17 C17 C19 49.0(4)
Hf1 N17 C17 C19 -80.0(4)
N1 Hf1 C20 C21 139.5(2)
N2 Hf1 C20 C21 99.6(2)
N14 Hf1 C20 C21 -10.3(3)
N17 Hf1 C20 C21 -108.4(2)
C24 Hf1 C20 C21 -114.4(3)
C23 Hf1 C20 C21 -77.0(2)
C22 Hf1 C20 C21 -37.3(2)
N1 Hf1 C20 C24 -106.1(2)
N2 Hf1 C20 C24 -146.0(2)
N14 Hf1 C20 C24 104.0(3)
N17 Hf1 C20 C24 6.0(3)
C21 Hf1 C20 C24 114.4(3)
C23 Hf1 C20 C24 37.4(2)
C22 Hf1 C20 C24 77.1(2)
N1 Hf1 C20 C25 17.5(4)
N2 Hf1 C20 C25 -22.4(4)
N14 Hf1 C20 C25 -132.4(3)
N17 Hf1 C20 C25 129.6(3)
C21 Hf1 C20 C25 -122.0(4)
C24 Hf1 C20 C25 123.6(5)
C23 Hf1 C20 C25 161.0(4)
C22 Hf1 C20 C25 -159.3(4)
C24 C20 C21 C22 1.0(4)
C25 C20 C21 C22 -174.7(3)
Hf1 C20 C21 C22 68.6(2)
C24 C20 C21 C26 177.6(3)
C25 C20 C21 C26 1.9(6)
Hf1 C20 C21 C26 -114.8(3)
C24 C20 C21 Hf1 -67.7(2)
C25 C20 C21 Hf1 116.6(4)
N1 Hf1 C21 C20 -53.7(3)
N2 Hf1 C21 C20 -78.6(2)
N14 Hf1 C21 C20 173.5(2)
N17 Hf1 C21 C20 104.2(2)
C24 Hf1 C21 C20 37.6(2)
C23 Hf1 C21 C20 78.1(2)
C22 Hf1 C21 C20 114.2(3)
N1 Hf1 C21 C22 -167.89(19)
N2 Hf1 C21 C22 167.2(2)
N14 Hf1 C21 C22 59.3(2)
N17 Hf1 C21 C22 -10.1(3)
C20 Hf1 C21 C22 -114.2(3)
C24 Hf1 C21 C22 -76.6(2)
C23 Hf1 C21 C22 -36.1(2)
N1 Hf1 C21 C26 67.0(4)
N2 Hf1 C21 C26 42.1(3)
N14 Hf1 C21 C26 -65.8(3)
N17 Hf1 C21 C26 -135.2(3)
C20 Hf1 C21 C26 120.7(4)
C24 Hf1 C21 C26 158.3(4)
C23 Hf1 C21 C26 -161.2(4)
C22 Hf1 C21 C26 -125.1(4)
C20 C21 C22 C23 -1.0(4)
C26 C21 C22 C23 -177.5(3)
Hf1 C21 C22 C23 65.7(2)
C20 C21 C22 C27 171.2(3)
C26 C21 C22 C27 -5.3(6)
Hf1 C21 C22 C27 -122.1(3)
C20 C21 C22 Hf1 -66.7(2)
C26 C21 C22 Hf1 116.8(4)
N1 Hf1 C22 C23 -87.3(4)
N2 Hf1 C22 C23 -130.8(2)
N14 Hf1 C22 C23 117.1(2)
N17 Hf1 C22 C23 56.9(2)
C20 Hf1 C22 C23 -78.3(2)
C21 Hf1 C22 C23 -115.8(3)
C24 Hf1 C22 C23 -37.18(19)
N1 Hf1 C22 C21 28.5(4)
N2 Hf1 C22 C21 -15.0(3)
N14 Hf1 C22 C21 -127.1(2)
N17 Hf1 C22 C21 172.7(2)
C20 Hf1 C22 C21 37.5(2)
C24 Hf1 C22 C21 78.6(2)
C23 Hf1 C22 C21 115.8(3)
N1 Hf1 C22 C27 151.1(3)
N2 Hf1 C22 C27 107.7(3)
N14 Hf1 C22 C27 -4.5(3)
N17 Hf1 C22 C27 -64.6(3)
C20 Hf1 C22 C27 160.2(4)
C21 Hf1 C22 C27 122.7(4)
C24 Hf1 C22 C27 -158.7(4)
C23 Hf1 C22 C27 -121.5(4)
C21 C22 C23 C24 0.7(4)
C27 C22 C23 C24 -171.7(3)
Hf1 C22 C23 C24 65.0(2)
C21 C22 C23 C28 175.7(3)
C27 C22 C23 C28 3.3(5)
Hf1 C22 C23 C28 -120.0(3)
C21 C22 C23 Hf1 -64.3(2)
C27 C22 C23 Hf1 123.3(3)
N1 Hf1 C23 C22 146.2(2)
N2 Hf1 C23 C22 72.3(3)
N14 Hf1 C23 C22 -68.5(2)
N17 Hf1 C23 C22 -125.0(2)
C20 Hf1 C23 C22 77.3(2)
C21 Hf1 C23 C22 36.7(2)
C24 Hf1 C23 C22 115.2(3)
N1 Hf1 C23 C24 31.1(3)
N2 Hf1 C23 C24 -42.8(3)
N14 Hf1 C23 C24 176.30(19)
N17 Hf1 C23 C24 119.8(2)
C20 Hf1 C23 C24 -37.9(2)
C21 Hf1 C23 C24 -78.4(2)
C22 Hf1 C23 C24 -115.2(3)
N1 Hf1 C23 C28 -91.8(3)
N2 Hf1 C23 C28 -165.7(3)
N14 Hf1 C23 C28 53.4(3)
N17 Hf1 C23 C28 -3.1(3)
C20 Hf1 C23 C28 -160.8(4)
C21 Hf1 C23 C28 158.7(4)
C24 Hf1 C23 C28 -122.9(4)
C22 Hf1 C23 C28 121.9(4)
C21 C20 C24 C23 -0.5(4)
C25 C20 C24 C23 175.1(3)
Hf1 C20 C24 C23 -68.2(2)
C21 C20 C24 C29 -172.2(3)
C25 C20 C24 C29 3.4(6)
Hf1 C20 C24 C29 120.2(4)
C21 C20 C24 Hf1 67.6(2)
C25 C20 C24 Hf1 -116.8(4)
C22 C23 C24 C20 -0.1(4)
C28 C23 C24 C20 -175.0(3)
Hf1 C23 C24 C20 66.3(2)
C22 C23 C24 C29 171.4(3)
C28 C23 C24 C29 -3.5(6)
Hf1 C23 C24 C29 -122.2(4)
C22 C23 C24 Hf1 -66.4(2)
C28 C23 C24 Hf1 118.7(3)
N1 Hf1 C24 C20 86.1(2)
N2 Hf1 C24 C20 36.5(2)
N14 Hf1 C24 C20 -119.3(2)
N17 Hf1 C24 C20 -175.6(2)
C21 Hf1 C24 C20 -37.2(2)
C23 Hf1 C24 C20 -113.9(3)
C22 Hf1 C24 C20 -77.5(2)
N1 Hf1 C24 C23 -160.03(18)
N2 Hf1 C24 C23 150.35(19)
N14 Hf1 C24 C23 -5.4(3)
N17 Hf1 C24 C23 -61.7(2)
C20 Hf1 C24 C23 113.9(3)
C21 Hf1 C24 C23 76.7(2)
C22 Hf1 C24 C23 36.39(19)
N1 Hf1 C24 C29 -35.0(4)
N2 Hf1 C24 C29 -84.6(3)
N14 Hf1 C24 C29 119.6(3)
N17 Hf1 C24 C29 63.4(3)
C20 Hf1 C24 C29 -121.1(4)
C21 Hf1 C24 C29 -158.2(4)
C23 Hf1 C24 C29 125.1(4)
C22 Hf1 C24 C29 161.4(4)
N34 C31 N31 C33 -133.9(4)
N37 C31 N31 C33 46.4(6)
N34 C31 N31 C32 45.1(6)
N37 C31 N31 C32 -134.6(4)
N37 C31 N34 C34 -167.4(3)
N31 C31 N34 C34 12.9(6)
N37 C31 N34 Hf2 7.6(3)
N31 C31 N34 Hf2 -172.2(3)
N2 Hf2 N34 C31 80.0(2)
N1 Hf2 N34 C31 127.9(2)
N37 Hf2 N34 C31 -4.68(19)
C40 Hf2 N34 C31 -125.1(3)
C44 Hf2 N34 C31 -74.7(3)
C41 Hf2 N34 C31 -136.1(2)
C43 Hf2 N34 C31 -80.9(2)
C42 Hf2 N34 C31 -110.8(2)
N2 Hf2 N34 C34 -106.6(4)
N1 Hf2 N34 C34 -58.7(4)
N37 Hf2 N34 C34 168.7(4)
C40 Hf2 N34 C34 48.2(5)
C44 Hf2 N34 C34 98.7(4)
C41 Hf2 N34 C34 37.3(4)
C43 Hf2 N34 C34 92.5(4)
C42 Hf2 N34 C34 62.6(4)
C31 N34 C34 C35 -179.1(3)
Hf2 N34 C34 C35 8.8(6)
C31 N34 C34 C36 57.2(5)
Hf2 N34 C34 C36 -114.9(4)
N34 C31 N37 C37 -155.8(3)
N31 C31 N37 C37 24.0(5)
N34 C31 N37 Hf2 -7.2(3)
N31 C31 N37 Hf2 172.6(3)
N2 Hf2 N37 C31 -101.0(2)
N1 Hf2 N37 C31 -80.8(2)
N34 Hf2 N37 C31 4.64(19)
C40 Hf2 N37 C31 144.0(2)
C44 Hf2 N37 C31 143.7(2)
C41 Hf2 N37 C31 99.3(2)
C43 Hf2 N37 C31 114.3(2)
C42 Hf2 N37 C31 90.1(2)
N2 Hf2 N37 C37 39.0(3)
N1 Hf2 N37 C37 59.2(4)
N34 Hf2 N37 C37 144.6(4)
C40 Hf2 N37 C37 -76.0(4)
C44 Hf2 N37 C37 -76.3(3)
C41 Hf2 N37 C37 -120.7(3)
C43 Hf2 N37 C37 -105.7(3)
C42 Hf2 N37 C37 -129.9(3)
C31 N37 C37 C39 59.1(5)
Hf2 N37 C37 C39 -72.0(5)
C31 N37 C37 C38 176.2(5)
Hf2 N37 C37 C38 45.2(6)
N2 Hf2 C40 C44 -110.0(3)
N1 Hf2 C40 C44 -150.8(3)
N34 Hf2 C40 C44 95.3(3)
N37 Hf2 C40 C44 -0.6(3)
C41 Hf2 C40 C44 114.3(4)
C43 Hf2 C40 C44 37.6(2)
C42 Hf2 C40 C44 77.2(3)
N2 Hf2 C40 C41 135.7(2)
N1 Hf2 C40 C41 94.9(2)
N34 Hf2 C40 C41 -18.9(4)
N37 Hf2 C40 C41 -114.9(3)
C44 Hf2 C40 C41 -114.3(4)
C43 Hf2 C40 C41 -76.7(3)
C42 Hf2 C40 C41 -37.1(2)
N2 Hf2 C40 C45 12.3(5)
N1 Hf2 C40 C45 -28.6(4)
N34 Hf2 C40 C45 -142.4(4)
N37 Hf2 C40 C45 121.6(4)
C44 Hf2 C40 C45 122.3(5)
C41 Hf2 C40 C45 -123.5(5)
C43 Hf2 C40 C45 159.9(5)
C42 Hf2 C40 C45 -160.5(5)
C44 C40 C41 C42 1.1(4)
C45 C40 C41 C42 -175.2(4)
Hf2 C40 C41 C42 69.0(3)
C44 C40 C41 C46 177.1(4)
C45 C40 C41 C46 0.8(6)
Hf2 C40 C41 C46 -115.0(4)
C44 C40 C41 Hf2 -67.9(3)
C45 C40 C41 Hf2 115.8(4)
N2 Hf2 C41 C40 -57.2(3)
N1 Hf2 C41 C40 -82.9(2)
N34 Hf2 C41 C40 168.3(2)
N37 Hf2 C41 C40 97.0(3)
C44 Hf2 C41 C40 37.4(2)
C43 Hf2 C41 C40 78.0(3)
C42 Hf2 C41 C40 114.0(3)
N2 Hf2 C41 C42 -171.2(2)
N1 Hf2 C41 C42 163.1(2)
N34 Hf2 C41 C42 54.3(3)
N37 Hf2 C41 C42 -17.0(3)
C40 Hf2 C41 C42 -114.0(3)
C44 Hf2 C41 C42 -76.6(3)
C43 Hf2 C41 C42 -36.0(2)
N2 Hf2 C41 C46 63.9(4)
N1 Hf2 C41 C46 38.2(4)
N34 Hf2 C41 C46 -70.5(4)
N37 Hf2 C41 C46 -141.8(4)
C40 Hf2 C41 C46 121.1(5)
C44 Hf2 C41 C46 158.5(5)
C43 Hf2 C41 C46 -160.9(5)
C42 Hf2 C41 C46 -124.9(5)
C40 C41 C42 C43 -1.0(4)
C46 C41 C42 C43 -177.0(4)
Hf2 C41 C42 C43 64.9(3)
C40 C41 C42 C47 170.5(4)
C46 C41 C42 C47 -5.4(6)
Hf2 C41 C42 C47 -123.5(4)
C40 C41 C42 Hf2 -66.0(2)
C46 C41 C42 Hf2 118.1(4)
N2 Hf2 C42 C43 -97.1(4)
N1 Hf2 C42 C43 -135.3(2)
N34 Hf2 C42 C43 111.9(2)
N37 Hf2 C42 C43 51.9(3)
C40 Hf2 C42 C43 -78.3(3)
C44 Hf2 C42 C43 -37.4(3)
C41 Hf2 C42 C43 -116.1(3)
N2 Hf2 C42 C41 19.0(5)
N1 Hf2 C42 C41 -19.3(3)
N34 Hf2 C42 C41 -132.1(2)
N37 Hf2 C42 C41 168.0(2)
C40 Hf2 C42 C41 37.7(2)
C44 Hf2 C42 C41 78.7(3)
C43 Hf2 C42 C41 116.1(3)
N2 Hf2 C42 C47 141.4(4)
N1 Hf2 C42 C47 103.2(5)
N34 Hf2 C42 C47 -9.6(5)
N37 Hf2 C42 C47 -69.6(5)
C40 Hf2 C42 C47 160.2(5)
C44 Hf2 C42 C47 -158.9(5)
C41 Hf2 C42 C47 122.4(6)
C43 Hf2 C42 C47 -121.5(6)
C41 C42 C43 C44 0.6(4)
C47 C42 C43 C44 -171.2(4)
Hf2 C42 C43 C44 64.4(3)
C41 C42 C43 C48 176.2(4)
C47 C42 C43 C48 4.4(7)
Hf2 C42 C43 C48 -120.0(4)
C41 C42 C43 Hf2 -63.8(3)
C47 C42 C43 Hf2 124.4(4)
N2 Hf2 C43 C42 140.0(2)
N1 Hf2 C43 C42 64.8(3)
N34 Hf2 C43 C42 -73.2(2)
N37 Hf2 C43 C42 -130.7(2)
C40 Hf2 C43 C42 77.1(3)
C44 Hf2 C43 C42 114.9(4)
C41 Hf2 C43 C42 36.4(2)
N2 Hf2 C43 C44 25.1(4)
N1 Hf2 C43 C44 -50.1(3)
N34 Hf2 C43 C44 171.9(3)
N37 Hf2 C43 C44 114.5(3)
C40 Hf2 C43 C44 -37.8(3)
C41 Hf2 C43 C44 -78.5(3)
C42 Hf2 C43 C44 -114.9(4)
N2 Hf2 C43 C48 -96.7(5)
N1 Hf2 C43 C48 -171.9(4)
N34 Hf2 C43 C48 50.1(5)
N37 Hf2 C43 C48 -7.4(5)
C40 Hf2 C43 C48 -159.6(5)
C44 Hf2 C43 C48 -121.9(6)
C41 Hf2 C43 C48 159.7(5)
C42 Hf2 C43 C48 123.3(6)
C41 C40 C44 C43 -0.7(4)
C45 C40 C44 C43 175.6(4)
Hf2 C40 C44 C43 -69.5(3)
C41 C40 C44 C49 -172.0(4)
C45 C40 C44 C49 4.4(7)
Hf2 C40 C44 C49 119.3(4)
C41 C40 C44 Hf2 68.7(3)
C45 C40 C44 Hf2 -114.9(4)
C42 C43 C44 C40 0.1(4)
C48 C43 C44 C40 -175.4(4)
Hf2 C43 C44 C40 67.2(3)
C42 C43 C44 C49 171.2(4)
C48 C43 C44 C49 -4.3(7)
Hf2 C43 C44 C49 -121.7(5)
C42 C43 C44 Hf2 -67.1(3)
C48 C43 C44 Hf2 117.4(4)
N2 Hf2 C44 C40 82.0(3)
N1 Hf2 C44 C40 31.7(3)
N34 Hf2 C44 C40 -125.0(3)
N37 Hf2 C44 C40 179.5(2)
C41 Hf2 C44 C40 -37.3(2)
C43 Hf2 C44 C40 -113.6(4)
C42 Hf2 C44 C40 -77.3(3)
N2 Hf2 C44 C43 -164.4(2)
N1 Hf2 C44 C43 145.3(2)
N34 Hf2 C44 C43 -11.3(3)
N37 Hf2 C44 C43 -66.8(3)
C40 Hf2 C44 C43 113.6(4)
C41 Hf2 C44 C43 76.4(3)
C42 Hf2 C44 C43 36.4(2)
N2 Hf2 C44 C49 -39.4(5)
N1 Hf2 C44 C49 -89.7(5)
N34 Hf2 C44 C49 113.6(5)
N37 Hf2 C44 C49 58.1(5)
C40 Hf2 C44 C49 -121.4(6)
C41 Hf2 C44 C49 -158.7(5)
C43 Hf2 C44 C49 125.0(6)
C42 Hf2 C44 C49 161.3(6)
